data_2001287
loop_
_publ_author_name
'Rheingold, A. L.'
'Ostrander, R. L.'
'Mathur, P.'

_publ_section_title
;
 Heptacarbonylbis(triphenylphosphine)bis(\m~3~-tellurium)-triiron
;
_journal_issue 10
_journal_name_full 'Acta Crystallographica Section C'
_journal_page_first 1741
_journal_page_last 1743
_journal_paper_doi 10.1107/S0108270193003075
_journal_volume 49
_journal_year 1993
_chemical_formula_sum 'C43 H30 Fe3 O7 P2 Te2'
_chemical_formula_weight 1143.4
_space_group_IT_number 2
_space_group_name_Hall '-P 1'
_space_group_name_H-M_alt 'P -1'
_symmetry_cell_setting triclinic
_symmetry_space_group_name_Hall '-P 1'
_symmetry_space_group_name_H-M 'P -1'
_atom_type_scat_source IntTabIV
_cell_angle_alpha 87.66(3)
_cell_angle_beta 66.45(2)
_cell_angle_gamma 86.44(3)
_cell_formula_units_Z 2
_cell_length_a 11.763(4)
_cell_length_b 13.598(5)
_cell_length_c 14.635(4)
_cell_measurement_reflns_used 25
_cell_measurement_temperature 298
_cell_measurement_theta_max 12.5
_cell_measurement_theta_min 10
_cell_volume 2141.5(13)
_diffrn_measurement_device 'Siemens P4'
_diffrn_measurement_method \w
_diffrn_radiation_type MoK\a
_diffrn_radiation_wavelength 0.71073
_diffrn_reflns_av_R_equivalents 0.0209
_diffrn_reflns_limit_h_max 14
_diffrn_reflns_limit_h_min -14
_diffrn_reflns_limit_k_max 17
_diffrn_reflns_limit_k_min -17
_diffrn_reflns_limit_l_max 18
_diffrn_reflns_limit_l_min 0
_diffrn_reflns_number 7862
_diffrn_reflns_theta_max 25
_diffrn_standards_decay_% <3
_diffrn_standards_interval_count 197
_diffrn_standards_number 3
_exptl_absorpt_coefficient_mu 2.54
_exptl_absorpt_correction_T_max 0.572
_exptl_absorpt_correction_T_min 0.426
_exptl_absorpt_correction_type none
_exptl_crystal_colour 'Dark red'
_exptl_crystal_density_diffrn 1.77
_exptl_crystal_description Block
_exptl_crystal_size_max 0.40
_exptl_crystal_size_mid 0.35
_exptl_crystal_size_min 0.30
_refine_diff_density_max 0.61
_refine_diff_density_min -0.42
_refine_ls_extinction_method none
_refine_ls_goodness_of_fit_obs 0.997
_refine_ls_hydrogen_treatment noref
_refine_ls_number_parameters 442
_refine_ls_number_reflns 6297
_refine_ls_R_factor_obs 0.0271
_refine_ls_shift/esd_max 0.332
_refine_ls_structure_factor_coef F
_refine_ls_weighting_details 'w = [\s^2^(F~o~)+0.0010F~o~^2^]^-1^'
_refine_ls_weighting_scheme calc
_refine_ls_wR_factor_obs 0.0323
_reflns_number_observed 6299
_reflns_number_total 7541
_reflns_observed_criterion F~o~>5.0\s(F~o~)
_cod_data_source_file hh1039.cif
_cod_data_source_block hh1039_structure_1_of_1
_cod_depositor_comments
;
The following automatic conversions were performed:

'_refine_ls_weighting_scheme' value '[\s^2^(F~o~)+0.0010F~o~^2^]^-1^'
was changed to 'calc'. New tag '_refine_ls_weighting_details' was
created. The value of the new tag was set to 'w =
[\s^2^(F~o~)+0.0010F~o~^2^]^-1^'.

Automatic conversion script
Id: cif_fix_values 3143 2015-03-26 13:38:13Z robertas 
;
_cod_original_cell_volume 2140.0(10)
_cod_database_code 2001287

loop_
_space_group_symop_id
_space_group_symop_operation_xyz
1 x,y,z
2 -x,-y,-z

loop_
_atom_site_label
_atom_site_fract_x
_atom_site_fract_y
_atom_site_fract_z
_atom_site_U_iso_or_equiv
Te(1) .22420(10) .19390(10) .11310(10) .0330(10)
Te(2) .05310(10) .37940(10) .07220(10) .0350(10)
Fe(1) .12460(10) .34620(10) .21380(10) .0300(10)
Fe(2) .15740(10) .22760(10) -.03060(10) .0330(10)
Fe(3) -.00900(10) .21230(10) .16050(10) .0330(10)
P(1) .17690(10) .29680(10) .34280(10) .0310(10)
P(2) .33910(10) .26650(10) -.14680(10) .0340(10)
C(1) .0088(3) .4360(3) .2863(3) .0430(10)
O(1) -.0638(3) .4963(2) .3282(3) .0710(10)
C(2) .2490(4) .4238(3) .1646(3) .0430(10)
O(2) .3286(3) .4766(2) .1317(2) .0690(10)
C(3) .0734(4) .2622(3) -.1056(3) .053(2)
O(3) .0189(3) .2870(3) -.1528(3) .086(2)
C(4) .1709(4) .0994(3) -.0537(3) .047(2)
O(4) .1775(4) .0170(2) -.0662(3) .085(2)
C(5) -.1077(3) .2061(3) .0958(3) .047(2)
O(5) -.1777(3) .2030(2) .0597(2) .0660(10)
C(6) -.0112(4) .0845(3) .1942(3) .054(2)
O(6) -.0190(4) .0033(2) .2166(3) .097(2)
C(7) -.1177(4) .2527(3) .2783(3) .046(2)
O(7) -.1983(3) .2725(2) .3529(2) .0670(10)
C(11) -.0095(2) .1690(2) .4423(2) .048(2)
C(12) -.0971 .1231 .5253 .066(2)
C(13) -.1165 .1518 .6211 .079(2)
C(14) -.0482 .2264 .6338 .077(2)
C(15) .0395 .2723 .5508 .057(2)
C(16) .0588 .2437 .4551 .0390(10)
C(21) .3236(2) .36880(10) .4337(2) .049(2)
C(22) .3707 .4418 .4711 .058(2)
C(23) .3316 .5402 .4671 .056(2)
C(24) .2454 .5657 .4256 .060(2)
C(25) .1983 .4927 .3882 .052(2)
C(26) .2375 .3942 .3923 .0350(10)
C(31) .2922(2) .1100(2) .3555(2) .055(2)
C(32) .3925 .0411 .3262 .075(3)
C(33) .5059 .0652 .2512 .074(2)
C(34) .5189 .1582 .2055 .069(2)
C(35) .4186 .2272 .2347 .053(2)
C(36) .3052 .2030 .3097 .0370(10)
C(41) .4955(2) .1307(2) -.1031(2) .049(2)
C(42) .6021 .0958 -.0899 .061(2)
C(43) .6942 .1603 -.0997 .067(2)
C(44) .6797 .2596 -.1227 .069(2)
C(45) .5731 .2945 -.1359 .058(2)
C(46) .4810 .2300 -.1261 .0380(10)
C(51) .5020(2) .2315(2) -.3437(2) .050(2)
C(52) .5382 .1959 -.4398 .063(2)
C(53) .4558 .1439 -.4642 .070(2)
C(54) .3373 .1275 -.3925 .075(2)
C(55) .3011 .1631 -.2963 .055(2)
C(56) .3834 .2150 -.2719 .0400(10)
C(61) .3257(3) .4367(2) -.2561(2) .049(2)
C(62) .3216 .5383 -.2726 .061(2)
C(63) .3367 .6018 -.2063 .059(2)
C(64) .3560 .5637 -.1234 .058(2)
C(65) .3602 .4620 -.1069 .049(2)
C(66) .3450 .3985 -.1732 .0380(10)
H(11) .0039 .1493 .3764 ?
H(12) -.1441 .0717 .5165 ?
H(13) -.1768 .1201 .6782 ?
H(14) -.0615 .2461 .6997 ?
H(15) .0864 .3237 .5596 ?
H(21) .3506 .3010 .4365 ?
H(22) .4300 .4242 .4996 ?
H(23) .3639 .5904 .4928 ?
H(24) .2184 .6334 .4229 ?
H(25) .1390 .5102 .3597 ?
H(31) .2142 .0934 .4071 ?
H(32) .3835 -.0230 .3577 ?
H(33) .5749 .0178 .2311 ?
H(34) .5969 .1749 .1539 ?
H(35) .4275 .2912 .2032 ?
H(41) .4321 .0863 -.0964 ?
H(42) .6120 .0275 -.0741 ?
H(43) .7675 .1363 -.0907 ?
H(44) .7430 .3040 -.1295 ?
H(45) .5631 .3628 -.1517 ?
H(51) .5586 .2672 -.3269 ?
H(52) .6197 .2072 -.4892 ?
H(53) .4808 .1195 -.5304 ?
H(54) .2807 .0918 -.4092 ?
H(55) .2196 .1518 -.2469 ?
H(61) .3153 .3930 -.3018 ?
H(62) .3083 .5646 -.3297 ?
H(63) .3339 .6718 -.2177 ?
H(64) .3664 .6074 -.0777 ?
H(65) .3734 .4358 -.0498 ?

loop_
_geom_angle_atom_site_label_1
_geom_angle_atom_site_label_2
_geom_angle_atom_site_label_3
_geom_angle
_geom_angle_publ_flag
Fe(1) Te(1) Fe(2) 98.90(10) yes
Fe(2) Te(1) Fe(3) 64.30(10) yes
Fe(1) Te(2) Fe(3) 66.50(10) yes
Te(1) Fe(1) Te(2) 81.50(10) yes
Te(1) Fe(1) P(1) 94.00(10) yes
Te(1) Fe(1) C(2) 99.40(10) yes
Te(2) Fe(1) P(1) 172.40(10) yes
Te(2) Fe(1) C(2) 94.50(10) yes
Fe(3) Fe(1) C(1) 104.20(10) yes
P(1) Fe(1) C(1) 93.60(10) yes
C(1) Fe(1) C(2) 97.8(2) yes
Te(1) Fe(2) Fe(3) 57.90(10) yes
Fe(1) Te(1) Fe(3) 67.00(10) yes
Fe(1) Te(2) Fe(2) 98.30(10) yes
Fe(2) Te(2) Fe(3) 63.90(10) yes
Te(1) Fe(1) Fe(3) 56.80(10) yes
Te(1) Fe(1) C(1) 160.90(10) yes
Te(2) Fe(1) Fe(3) 57.10(10) yes
Te(2) Fe(1) C(1) 88.90(10) yes
Fe(3) Fe(1) P(1) 115.30(10) yes
Fe(3) Fe(1) C(2) 143.00(10) yes
P(1) Fe(1) C(2) 92.30(10) yes
Te(1) Fe(2) Te(2) 81.30(10) yes
Te(1) Fe(2) P(2) 98.50(10) yes
Te(1) Fe(2) C(3) 164.90(10) yes
Te(2) Fe(2) Fe(3) 58.30(10) yes
Te(2) Fe(2) C(3) 86.90(10) yes
Fe(3) Fe(2) P(2) 153.20(10) yes
Fe(3) Fe(2) C(4) 95.20(10) yes
P(2) Fe(2) C(4) 97.60(10) yes
Te(1) Fe(3) Te(2) 80.90(10) yes
Te(1) Fe(3) Fe(2) 57.70(10) yes
Te(1) Fe(3) C(6) 86.00(10) yes
Te(2) Fe(3) Fe(1) 56.40(10) yes
Te(2) Fe(3) C(5) 86.80(10) yes
Te(2) Fe(3) C(7) 99.80(10) yes
Fe(1) Fe(3) C(5) 141.40(10) yes
Fe(1) Fe(3) C(7) 77.50(10) yes
Fe(2) Fe(3) C(6) 106.70(10) yes
C(5) Fe(3) C(6) 95.7(2) yes
C(6) Fe(3) C(7) 95.7(2) yes
Te(1) Fe(2) C(4) 89.9(2) yes
Te(2) Fe(2) P(2) 109.10(10) yes
Te(2) Fe(2) C(4) 152.80(10) yes
Fe(3) Fe(2) C(3) 107.70(10) yes
P(2) Fe(2) C(3) 94.20(10) yes
C(3) Fe(2) C(4) 96.5(2) yes
Te(1) Fe(3) Fe(1) 56.30(10) yes
Te(1) Fe(3) C(5) 135.20(10) yes
Te(1) Fe(3) C(7) 124.0(2) yes
Te(2) Fe(3) Fe(2) 57.70(10) yes
Te(2) Fe(3) C(6) 163.50(10) yes
Fe(1) Fe(3) Fe(2) 88.70(10) yes
Fe(1) Fe(3) C(6) 122.8(2) yes
Fe(2) Fe(3) C(5) 79.30(10) yes
Fe(2) Fe(3) C(7) 157.50(10) yes
C(5) Fe(3) C(7) 100.4(2) yes

loop_
_geom_bond_atom_site_label_1
_geom_bond_atom_site_label_2
_geom_bond_distance
_geom_bond_publ_flag
Te(1) Fe(1) 2.5310(10) yes
Te(1) Fe(3) 2.5450(10) yes
Te(2) Fe(2) 2.5490(10) yes
Fe(1) Fe(3) 2.8000(10) yes
Fe(1) C(1) 1.792(3) yes
Fe(2) Fe(3) 2.7070(10) yes
Fe(2) C(3) 1.779(5) yes
Fe(3) C(5) 1.775(5) yes
Fe(3) C(7) 1.771(3) yes
Te(1) Fe(2) 2.5390(10) yes
Te(2) Fe(1) 2.5440(10) yes
Te(2) Fe(3) 2.5650(10) yes
Fe(1) P(1) 2.2740(10) yes
Fe(1) C(2) 1.749(4) yes
Fe(2) P(2) 2.2140(10) yes
Fe(2) C(4) 1.775(4) yes
Fe(3) C(6) 1.786(4) yes
